data_4106121
loop_
_publ_author_name
'Kengo Masuda'
'Norifumi Sakiyama'
'Rie Tanaka'
'Keiichi Noguchi'
'Ken Tanaka'

_publ_contact_author_address
;
Department of Applied Chemistry
Graduate School of Engineering
Tokyo University of Agriculture and Technology
Koganei
Tokyo 184-8588
Japan
;
_publ_contact_author_email tanaka-k@cc.tuat.ac.jp
_publ_contact_author_fax +81-42-388-7037
_publ_contact_author_name 'Dr Ken Tanaka'
_publ_contact_author_phone +81-42-388-7037
_publ_section_title
;
 Rhodium-Catalyzed Enantioselective Cyclizations of \g-Alkynylaldehydes
 with Acyl Phosphonates: Ligand- and Substituent-Controlled C-P or C-H
 Bond Cleavage
;
_journal_name_full 'Journal of the American Chemical Society'
_journal_page_first 6918
_journal_page_last 6921
_journal_paper_doi 10.1021/ja201337x
_journal_volume 133
_journal_year 2011
_chemical_absolute_configuration ad
_chemical_formula_moiety 'C23 H28 N O7 P S'
_chemical_formula_sum 'C23 H28 N O7 P S'
_chemical_formula_weight 493.49
_chemical_name_systematic
;
 (S)-Benzoic acid
 4-(diethoxyphosphorylmethylene)-1-
 (toluene-4-sulfonyl)pyrrolidin-3-yl ester
;
_space_group_IT_number 19
_symmetry_cell_setting orthorhombic
_symmetry_Int_Tables_number 19
_symmetry_space_group_name_Hall 'P 2ac 2ab'
_symmetry_space_group_name_H-M 'P 21 21 21'
_atom_sites_solution_hydrogens geom
_atom_sites_solution_primary direct
_atom_sites_solution_secondary difmap
_audit_creation_date 2010-12-01
_audit_creation_method SHELXL-97
_cell_angle_alpha 90.00
_cell_angle_beta 90.00
_cell_angle_gamma 90.00
_cell_formula_units_Z 4
_cell_length_a 8.5255(2)
_cell_length_b 10.0064(2)
_cell_length_c 28.4762(5)
_cell_measurement_reflns_used 40505
_cell_measurement_temperature 193(2)
_cell_measurement_theta_max 68.27
_cell_measurement_theta_min 3.11
_cell_volume 2429.29(9)
_computing_cell_refinement 'RAPID AUTO'
_computing_data_collection 'RAPID AUTO (Rigaku, 2009)'
_computing_data_reduction 'RAPID AUTO'
_computing_publication_material 'SHELXL-97 (Sheldrick, 1997)'
_computing_structure_refinement 'SHELXL-97 (Sheldrick, 1997)'
_computing_structure_solution 'Il Milione (Burla, et al., 2007)'
_diffrn_ambient_temperature 193(2)
_diffrn_detector_area_resol_mean 10.000
_diffrn_measured_fraction_theta_full 0.997
_diffrn_measured_fraction_theta_max 0.997
_diffrn_measurement_device_type 'Rigaku R-AXIS RAPID'
_diffrn_measurement_method \w
_diffrn_radiation_monochromator graphite
_diffrn_radiation_source 'rotating anode'
_diffrn_radiation_type CuK\a
_diffrn_radiation_wavelength 1.54187
_diffrn_reflns_av_R_equivalents 0.0345
_diffrn_reflns_av_sigmaI/netI 0.0226
_diffrn_reflns_limit_h_max 10
_diffrn_reflns_limit_h_min -9
_diffrn_reflns_limit_k_max 12
_diffrn_reflns_limit_k_min -11
_diffrn_reflns_limit_l_max 34
_diffrn_reflns_limit_l_min -34
_diffrn_reflns_number 45260
_diffrn_reflns_theta_full 68.19
_diffrn_reflns_theta_max 68.19
_diffrn_reflns_theta_min 3.10
_exptl_absorpt_coefficient_mu 2.181
_exptl_absorpt_correction_T_max 0.916
_exptl_absorpt_correction_T_min 0.442
_exptl_absorpt_correction_type numerical
_exptl_absorpt_process_details 'NUMABS (Rigaku, 1999)'
_exptl_crystal_colour colorless
_exptl_crystal_density_diffrn 1.349
_exptl_crystal_description platelet
_exptl_crystal_F_000 1040
_exptl_crystal_size_max 0.60
_exptl_crystal_size_mid 0.30
_exptl_crystal_size_min 0.04
_refine_diff_density_max 0.226
_refine_diff_density_min -0.323
_refine_diff_density_rms 0.056
_refine_ls_abs_structure_details 'Flack H D (1983), Acta Cryst. A39, 876-881.  1873 Friedel Pairs'
_refine_ls_abs_structure_Flack 0.020(19)
_refine_ls_extinction_method none
_refine_ls_goodness_of_fit_ref 0.993
_refine_ls_hydrogen_treatment constr
_refine_ls_matrix_type full
_refine_ls_number_parameters 318
_refine_ls_number_reflns 4421
_refine_ls_number_restraints 60
_refine_ls_restrained_S_all 1.027
_refine_ls_R_factor_all 0.0442
_refine_ls_R_factor_gt 0.0393
_refine_ls_shift/su_max 0.000
_refine_ls_shift/su_mean 0.000
_refine_ls_structure_factor_coef Fsqd
_refine_ls_weighting_details 'calc w=1/[\s^2^(Fo^2^)+(0.0803P)^2^+0.2722P] where P=(Fo^2^+2Fc^2^)/3'
_refine_ls_weighting_scheme calc
_refine_ls_wR_factor_gt 0.1066
_refine_ls_wR_factor_ref 0.1127
_reflns_number_gt 3872
_reflns_number_total 4421
_reflns_threshold_expression >2sigma(I)
_cod_data_source_file ja201337x_si_001.cif
_cod_data_source_block I
_cod_database_code 4106121

loop_
_symmetry_equiv_pos_site_id
_symmetry_equiv_pos_as_xyz
1 +X,+Y,+Z
2 1/2+X,1/2-Y,-Z
3 -X,1/2+Y,1/2-Z
4 1/2-X,-Y,1/2+Z

loop_
_atom_site_label
_atom_site_type_symbol
_atom_site_fract_x
_atom_site_fract_y
_atom_site_fract_z
_atom_site_U_iso_or_equiv
_atom_site_adp_type
_atom_site_occupancy
_atom_site_symmetry_multiplicity
_atom_site_calc_flag
_atom_site_refinement_flags
_atom_site_disorder_assembly
_atom_site_disorder_group
S1 S -0.09945(8) -0.04891(6) 0.01940(2) 0.04713(17) Uani 1 1 d . . .
P1 P 0.51280(9) -0.14346(7) 0.15490(2) 0.04951(19) Uani 1 1 d . A .
O1 O 0.1644(2) 0.07547(16) 0.12474(6) 0.0446(4) Uani 1 1 d . . .
O2 O 0.0324(3) 0.0815(2) 0.19255(7) 0.0628(5) Uani 1 1 d . . .
O3 O 0.4065(2) -0.1549(2) 0.19493(6) 0.0632(5) Uani 1 1 d . . .
O4 O 0.6392(3) -0.2563(2) 0.15097(8) 0.0674(6) Uani 1 1 d . . .
O5 O 0.6116(3) -0.0118(2) 0.15487(7) 0.0667(6) Uani 1 1 d DU . .
O6 O -0.0402(2) -0.0661(2) -0.02728(6) 0.0597(5) Uani 1 1 d . . .
O7 O -0.2487(2) -0.1018(2) 0.03234(7) 0.0582(5) Uani 1 1 d . . .
N1 N 0.0278(3) -0.1188(2) 0.05384(7) 0.0443(5) Uani 1 1 d . . .
C1 C 0.0025(3) -0.1197(3) 0.10508(9) 0.0471(6) Uani 1 1 d . . .
H1A H -0.0213 -0.2112 0.1163 0.057 Uiso 1 1 calc R . .
H1B H -0.0854 -0.0599 0.1138 0.057 Uiso 1 1 calc R . .
C2 C 0.1542(3) -0.0703(2) 0.12573(9) 0.0436(6) Uani 1 1 d . . .
H2 H 0.1743 -0.1078 0.1577 0.052 Uiso 1 1 calc R . .
C3 C 0.2769(3) -0.1133(2) 0.09034(8) 0.0425(6) Uani 1 1 d . A .
C4 C 0.1978(3) -0.1101(3) 0.04254(9) 0.0485(6) Uani 1 1 d . . .
H4A H 0.2222 -0.0260 0.0257 0.058 Uiso 1 1 calc R . .
H4B H 0.2315 -0.1868 0.0230 0.058 Uiso 1 1 calc R . .
C5 C 0.1037(3) 0.1387(3) 0.16236(8) 0.0450(5) Uani 1 1 d . . .
C6 C 0.1386(3) 0.2839(3) 0.16205(8) 0.0451(6) Uani 1 1 d . . .
C7 C 0.0794(3) 0.3614(3) 0.19855(9) 0.0512(6) Uani 1 1 d . . .
H7 H 0.0139 0.3217 0.2216 0.061 Uiso 1 1 calc R . .
C8 C 0.1156(4) 0.4962(3) 0.20137(10) 0.0580(7) Uani 1 1 d . . .
H8 H 0.0743 0.5491 0.2262 0.070 Uiso 1 1 calc R . .
C9 C 0.2120(4) 0.5530(3) 0.16800(10) 0.0590(7) Uani 1 1 d . . .
H9 H 0.2399 0.6447 0.1705 0.071 Uiso 1 1 calc R . .
C10 C 0.2685(4) 0.4777(3) 0.13089(10) 0.0595(7) Uani 1 1 d . . .
H10 H 0.3327 0.5181 0.1076 0.071 Uiso 1 1 calc R . .
C11 C 0.2312(4) 0.3434(3) 0.12785(9) 0.0535(7) Uani 1 1 d . . .
H11 H 0.2691 0.2917 0.1023 0.064 Uiso 1 1 calc R . .
C12 C 0.4239(3) -0.1486(3) 0.09820(9) 0.0467(6) Uani 1 1 d . . .
H12 H 0.4853 -0.1783 0.0724 0.056 Uiso 1 1 calc R A .
C13 C 0.7194(5) -0.3037(4) 0.19376(14) 0.0856(11) Uani 1 1 d . . .
H13A H 0.8342 -0.2924 0.1904 0.103 Uiso 1 1 calc R . .
H13B H 0.6844 -0.2508 0.2212 0.103 Uiso 1 1 calc R . .
C14 C 0.6823(6) -0.4440(5) 0.20092(16) 0.0986(14) Uani 1 1 d . . .
H14A H 0.7256 -0.4737 0.2311 0.118 Uiso 1 1 calc R . .
H14B H 0.7281 -0.4972 0.1755 0.118 Uiso 1 1 calc R . .
H14C H 0.5682 -0.4559 0.2011 0.118 Uiso 1 1 calc R . .
C15A C 0.6384(7) 0.0653(6) 0.19708(16) 0.0744(15) Uani 0.65 1 d PDU A 1
H15A H 0.7525 0.0778 0.2018 0.089 Uiso 0.65 1 calc PR A 1
H15B H 0.5965 0.0163 0.2246 0.089 Uiso 0.65 1 calc PR A 1
C16A C 0.5592(17) 0.1999(8) 0.1934(4) 0.146(5) Uani 0.65 1 d PDU A 1
H16A H 0.5781 0.2511 0.2222 0.219 Uiso 0.65 1 calc PR A 1
H16B H 0.4461 0.1873 0.1891 0.219 Uiso 0.65 1 calc PR A 1
H16C H 0.6020 0.2488 0.1664 0.219 Uiso 0.65 1 calc PR A 1
C15B C 0.5437(11) 0.1149(9) 0.1704(4) 0.080(3) Uani 0.35 1 d PDU A 2
H15C H 0.4473 0.0966 0.1887 0.096 Uiso 0.35 1 calc PR A 2
H15D H 0.5137 0.1683 0.1426 0.096 Uiso 0.35 1 calc PR A 2
C16B C 0.6555(12) 0.1946(10) 0.2001(4) 0.059(3) Uani 0.35 1 d PDU A 2
H16D H 0.6044 0.2774 0.2103 0.089 Uiso 0.35 1 calc PR A 2
H16E H 0.7493 0.2161 0.1817 0.089 Uiso 0.35 1 calc PR A 2
H16F H 0.6856 0.1421 0.2277 0.089 Uiso 0.35 1 calc PR A 2
C17 C -0.1033(3) 0.1231(2) 0.03188(8) 0.0443(5) Uani 1 1 d . . .
C18 C -0.1959(3) 0.1703(3) 0.06837(9) 0.0502(6) Uani 1 1 d . . .
H18 H -0.2598 0.1105 0.0859 0.060 Uiso 1 1 calc R . .
C19 C -0.1944(4) 0.3056(3) 0.07904(10) 0.0563(7) Uani 1 1 d . . .
H19 H -0.2574 0.3376 0.1041 0.068 Uiso 1 1 calc R . .
C20 C -0.1033(4) 0.3946(3) 0.05399(10) 0.0560(7) Uani 1 1 d . . .
C21 C -0.0136(4) 0.3470(3) 0.01738(11) 0.0595(7) Uani 1 1 d . . .
H21 H 0.0486 0.4075 -0.0003 0.071 Uiso 1 1 calc R . .
C22 C -0.0125(4) 0.2110(3) 0.00577(11) 0.0556(7) Uani 1 1 d . . .
H22 H 0.0495 0.1794 -0.0196 0.067 Uiso 1 1 calc R . .
C23 C -0.1033(5) 0.5404(3) 0.06710(13) 0.0744(10) Uani 1 1 d . . .
H23A H -0.0547 0.5516 0.0980 0.089 Uiso 1 1 calc R . .
H23B H -0.2116 0.5733 0.0681 0.089 Uiso 1 1 calc R . .
H23C H -0.0438 0.5912 0.0437 0.089 Uiso 1 1 calc R . .

loop_
_atom_site_aniso_label
_atom_site_aniso_U_11
_atom_site_aniso_U_22
_atom_site_aniso_U_33
_atom_site_aniso_U_23
_atom_site_aniso_U_13
_atom_site_aniso_U_12
S1 0.0455(4) 0.0452(3) 0.0507(3) -0.0066(3) -0.0064(3) -0.0006(3)
P1 0.0416(4) 0.0566(4) 0.0503(4) 0.0012(3) -0.0013(3) -0.0011(3)
O1 0.0498(10) 0.0408(9) 0.0432(8) -0.0031(7) 0.0069(8) -0.0008(8)
O2 0.0693(14) 0.0605(12) 0.0587(11) -0.0019(9) 0.0223(10) -0.0059(11)
O3 0.0506(12) 0.0897(15) 0.0492(10) 0.0056(10) 0.0026(9) -0.0025(12)
O4 0.0598(13) 0.0769(14) 0.0655(12) 0.0030(10) -0.0087(11) 0.0207(11)
O5 0.0718(14) 0.0684(13) 0.0598(11) -0.0057(10) 0.0023(11) -0.0201(12)
O6 0.0668(13) 0.0655(12) 0.0467(10) -0.0116(9) -0.0087(9) 0.0097(11)
O7 0.0468(11) 0.0501(11) 0.0775(13) -0.0058(9) -0.0078(10) -0.0057(9)
N1 0.0411(12) 0.0418(11) 0.0499(11) -0.0033(9) -0.0017(9) -0.0013(9)
C1 0.0471(15) 0.0467(14) 0.0475(13) 0.0030(10) 0.0036(12) -0.0022(12)
C2 0.0437(14) 0.0418(13) 0.0453(12) 0.0031(10) 0.0006(11) 0.0016(11)
C3 0.0460(14) 0.0379(13) 0.0438(13) -0.0005(9) 0.0021(11) -0.0006(11)
C4 0.0473(16) 0.0542(16) 0.0439(13) -0.0018(11) 0.0007(11) 0.0041(12)
C5 0.0400(13) 0.0536(14) 0.0413(12) -0.0029(10) 0.0033(11) 0.0002(12)
C6 0.0412(14) 0.0491(14) 0.0449(13) -0.0069(10) -0.0027(11) 0.0016(11)
C7 0.0485(16) 0.0582(15) 0.0468(13) -0.0081(11) 0.0019(12) 0.0048(13)
C8 0.0615(18) 0.0568(15) 0.0558(15) -0.0174(12) -0.0026(14) 0.0062(15)
C9 0.0642(19) 0.0498(15) 0.0629(17) -0.0065(13) -0.0075(14) -0.0033(15)
C10 0.0667(19) 0.0537(17) 0.0581(16) 0.0027(12) 0.0058(15) -0.0040(14)
C11 0.0587(18) 0.0554(16) 0.0463(14) -0.0081(12) 0.0053(13) -0.0038(14)
C12 0.0456(15) 0.0465(13) 0.0479(13) -0.0020(11) 0.0033(11) 0.0026(12)
C13 0.073(3) 0.098(3) 0.086(2) 0.008(2) -0.010(2) 0.016(2)
C14 0.100(3) 0.102(3) 0.094(3) 0.020(2) 0.008(2) 0.019(3)
C15A 0.064(3) 0.101(4) 0.058(3) -0.016(3) -0.014(2) -0.021(3)
C16A 0.227(15) 0.098(6) 0.114(7) -0.033(5) 0.009(9) 0.015(8)
C15B 0.055(6) 0.080(6) 0.106(8) 0.014(6) -0.008(5) -0.011(5)
C16B 0.052(6) 0.067(6) 0.059(5) -0.016(4) -0.003(5) 0.004(5)
C17 0.0420(13) 0.0425(13) 0.0484(13) 0.0011(10) -0.0064(11) -0.0005(12)
C18 0.0531(17) 0.0503(15) 0.0472(13) 0.0026(11) -0.0009(12) 0.0007(13)
C19 0.068(2) 0.0496(15) 0.0516(14) -0.0041(11) -0.0028(14) 0.0055(14)
C20 0.0611(18) 0.0454(14) 0.0616(16) -0.0032(12) -0.0174(15) -0.0025(14)
C21 0.0502(17) 0.0500(15) 0.0782(19) 0.0062(14) 0.0002(16) -0.0063(14)
C22 0.0496(17) 0.0543(16) 0.0629(16) 0.0039(12) 0.0076(14) 0.0020(13)
C23 0.091(3) 0.0446(15) 0.087(2) -0.0034(14) -0.030(2) 0.0012(18)

loop_
_atom_type_symbol
_atom_type_description
_atom_type_scat_dispersion_real
_atom_type_scat_dispersion_imag
_atom_type_scat_source
C C 0.0181 0.0091 'International Tables Vol C Tables 4.2.6.8 and 6.1.1.4'
H H 0.0000 0.0000 'International Tables Vol C Tables 4.2.6.8 and 6.1.1.4'
O O 0.0492 0.0322 'International Tables Vol C Tables 4.2.6.8 and 6.1.1.4'
N N 0.0311 0.0180 'International Tables Vol C Tables 4.2.6.8 and 6.1.1.4'
S S 0.3331 0.5567 'International Tables Vol C Tables 4.2.6.8 and 6.1.1.4'
P P 0.2955 0.4335 'International Tables Vol C Tables 4.2.6.8 and 6.1.1.4'

loop_
_geom_angle_atom_site_label_1
_geom_angle_atom_site_label_2
_geom_angle_atom_site_label_3
_geom_angle
O7 S1 O6 120.63(13)
O7 S1 N1 106.30(12)
O6 S1 N1 105.87(12)
O7 S1 C17 107.12(13)
O6 S1 C17 108.19(12)
N1 S1 C17 108.23(11)
O3 P1 O5 113.62(13)
O3 P1 O4 115.25(13)
O5 P1 O4 103.70(13)
O3 P1 C12 116.13(12)
O5 P1 C12 104.64(12)
O4 P1 C12 101.94(12)
C5 O1 C2 115.48(19)
C13 O4 P1 119.5(2)
C15A O5 C15B 49.3(4)
C15A O5 P1 122.3(3)
C15B O5 P1 121.1(4)
C1 N1 C4 110.9(2)
C1 N1 S1 120.20(18)
C4 N1 S1 119.73(17)
N1 C1 C2 105.0(2)
N1 C1 H1A 110.7
C2 C1 H1A 110.7
N1 C1 H1B 110.7
C2 C1 H1B 110.7
H1A C1 H1B 108.8
O1 C2 C1 111.8(2)
O1 C2 C3 103.22(19)
C1 C2 C3 103.9(2)
O1 C2 H2 112.4
C1 C2 H2 112.4
C3 C2 H2 112.4
C12 C3 C2 128.2(2)
C12 C3 C4 125.3(2)
C2 C3 C4 106.5(2)
N1 C4 C3 103.7(2)
N1 C4 H4A 111.0
C3 C4 H4A 111.0
N1 C4 H4B 111.0
C3 C4 H4B 111.0
H4A C4 H4B 109.0
O2 C5 O1 122.7(3)
O2 C5 C6 125.0(2)
O1 C5 C6 112.2(2)
C11 C6 C7 119.4(3)
C11 C6 C5 122.6(2)
C7 C6 C5 118.0(2)
C8 C7 C6 120.3(3)
C8 C7 H7 119.8
C6 C7 H7 119.8
C9 C8 C7 119.6(3)
C9 C8 H8 120.2
C7 C8 H8 120.2
C8 C9 C10 120.6(3)
C8 C9 H9 119.7
C10 C9 H9 119.7
C11 C10 C9 119.8(3)
C11 C10 H10 120.1
C9 C10 H10 120.1
C6 C11 C10 120.2(3)
C6 C11 H11 119.9
C10 C11 H11 119.9
C3 C12 P1 123.3(2)
C3 C12 H12 118.4
P1 C12 H12 118.4
C14 C13 O4 109.0(4)
C14 C13 H13A 109.9
O4 C13 H13A 109.9
C14 C13 H13B 109.9
O4 C13 H13B 109.9
H13A C13 H13B 108.3
C13 C14 H14A 109.5
C13 C14 H14B 109.5
H14A C14 H14B 109.5
C13 C14 H14C 109.5
H14A C14 H14C 109.5
H14B C14 H14C 109.5
O5 C15A C16A 110.3(5)
O5 C15A H15A 109.6
C16A C15A H15A 109.6
O5 C15A H15B 109.6
C16A C15A H15B 109.6
H15A C15A H15B 108.1
C15A C16A H16A 109.5
C15A C16A H16B 109.5
H16A C16A H16B 109.5
C15A C16A H16C 109.5
H16A C16A H16C 109.5
H16B C16A H16C 109.5
O5 C15B C16B 112.3(7)
O5 C15B H15C 109.1
C16B C15B H15C 109.1
O5 C15B H15D 109.1
C16B C15B H15D 109.1
H15C C15B H15D 107.9
C15B C16B H16D 109.5
C15B C16B H16E 109.5
H16D C16B H16E 109.5
C15B C16B H16F 109.5
H16D C16B H16F 109.5
H16E C16B H16F 109.5
C18 C17 C22 120.2(2)
C18 C17 S1 119.7(2)
C22 C17 S1 120.1(2)
C17 C18 C19 119.3(3)
C17 C18 H18 120.3
C19 C18 H18 120.3
C20 C19 C18 121.5(3)
C20 C19 H19 119.3
C18 C19 H19 119.3
C21 C20 C19 118.7(3)
C21 C20 C23 121.5(3)
C19 C20 C23 119.8(3)
C20 C21 C22 121.2(3)
C20 C21 H21 119.4
C22 C21 H21 119.4
C17 C22 C21 119.0(3)
C17 C22 H22 120.5
C21 C22 H22 120.5
C20 C23 H23A 109.5
C20 C23 H23B 109.5
H23A C23 H23B 109.5
C20 C23 H23C 109.5
H23A C23 H23C 109.5
H23B C23 H23C 109.5

loop_
_geom_bond_atom_site_label_1
_geom_bond_atom_site_label_2
_geom_bond_distance
S1 O7 1.427(2)
S1 O6 1.4323(19)
S1 N1 1.621(2)
S1 C17 1.758(3)
P1 O3 1.460(2)
P1 O5 1.563(2)
P1 O4 1.565(2)
P1 C12 1.784(3)
O1 C5 1.348(3)
O1 C2 1.462(3)
O2 C5 1.199(3)
O4 C13 1.476(4)
O5 C15A 1.447(4)
O5 C15B 1.462(8)
N1 C1 1.475(3)
N1 C4 1.487(3)
C1 C2 1.504(4)
C1 H1A 0.9900
C1 H1B 0.9900
C2 C3 1.515(3)
C2 H2 1.0000
C3 C12 1.321(4)
C3 C4 1.519(3)
C4 H4A 0.9900
C4 H4B 0.9900
C5 C6 1.483(4)
C6 C11 1.388(4)
C6 C7 1.392(3)
C7 C8 1.386(4)
C7 H7 0.9500
C8 C9 1.379(4)
C8 H8 0.9500
C9 C10 1.384(4)
C9 H9 0.9500
C10 C11 1.384(4)
C10 H10 0.9500
C11 H11 0.9500
C12 H12 0.9500
C13 C14 1.453(6)
C13 H13A 0.9900
C13 H13B 0.9900
C14 H14A 0.9800
C14 H14B 0.9800
C14 H14C 0.9800
C15A C16A 1.511(8)
C15A H15A 0.9900
C15A H15B 0.9900
C16A H16A 0.9800
C16A H16B 0.9800
C16A H16C 0.9800
C15B C16B 1.503(8)
C15B H15C 0.9900
C15B H15D 0.9900
C16B H16D 0.9800
C16B H16E 0.9800
C16B H16F 0.9800
C17 C18 1.388(4)
C17 C22 1.387(4)
C18 C19 1.388(4)
C18 H18 0.9500
C19 C20 1.380(4)
C19 H19 0.9500
C20 C21 1.378(4)
C20 C23 1.506(4)
C21 C22 1.400(4)
C21 H21 0.9500
C22 H22 0.9500
C23 H23A 0.9800
C23 H23B 0.9800
C23 H23C 0.9800

loop_
_geom_torsion_atom_site_label_1
_geom_torsion_atom_site_label_2
_geom_torsion_atom_site_label_3
_geom_torsion_atom_site_label_4
_geom_torsion
O3 P1 O4 C13 -41.2(3)
O5 P1 O4 C13 83.6(3)
C12 P1 O4 C13 -167.9(3)
O3 P1 O5 C15A 21.1(4)
O4 P1 O5 C15A -104.7(4)
C12 P1 O5 C15A 148.8(3)
O3 P1 O5 C15B -37.6(6)
O4 P1 O5 C15B -163.5(5)
C12 P1 O5 C15B 90.1(5)
O7 S1 N1 C1 -50.3(2)
O6 S1 N1 C1 -179.75(19)
C17 S1 N1 C1 64.5(2)
O7 S1 N1 C4 165.73(19)
O6 S1 N1 C4 36.3(2)
C17 S1 N1 C4 -79.5(2)
C4 N1 C1 C2 16.5(3)
S1 N1 C1 C2 -130.30(19)
C5 O1 C2 C1 88.3(3)
C5 O1 C2 C3 -160.6(2)
N1 C1 C2 O1 81.6(2)
N1 C1 C2 C3 -29.0(2)
O1 C2 C3 C12 95.4(3)
C1 C2 C3 C12 -147.7(3)
O1 C2 C3 C4 -85.3(2)
C1 C2 C3 C4 31.6(2)
C1 N1 C4 C3 3.0(3)
S1 N1 C4 C3 149.96(17)
C12 C3 C4 N1 158.0(2)
C2 C3 C4 N1 -21.3(3)
C2 O1 C5 O2 -7.0(4)
C2 O1 C5 C6 171.8(2)
O2 C5 C6 C11 175.4(3)
O1 C5 C6 C11 -3.5(4)
O2 C5 C6 C7 -2.6(4)
O1 C5 C6 C7 178.6(2)
C11 C6 C7 C8 -1.5(4)
C5 C6 C7 C8 176.5(3)
C6 C7 C8 C9 -0.6(5)
C7 C8 C9 C10 2.2(5)
C8 C9 C10 C11 -1.6(5)
C7 C6 C11 C10 2.1(4)
C5 C6 C11 C10 -175.8(3)
C9 C10 C11 C6 -0.6(5)
C2 C3 C12 P1 -3.7(4)
C4 C3 C12 P1 177.2(2)
O3 P1 C12 C3 25.7(3)
O5 P1 C12 C3 -100.4(2)
O4 P1 C12 C3 151.8(2)
P1 O4 C13 C14 117.2(3)
C15B O5 C15A C16A -8.9(9)
P1 O5 C15A C16A -114.2(7)
C15A O5 C15B C16B 30.7(8)
P1 O5 C15B C16B 138.4(8)
O7 S1 C17 C18 29.8(2)
O6 S1 C17 C18 161.3(2)
N1 S1 C17 C18 -84.4(2)
O7 S1 C17 C22 -151.1(2)
O6 S1 C17 C22 -19.6(3)
N1 S1 C17 C22 94.7(2)
C22 C17 C18 C19 -1.3(4)
S1 C17 C18 C19 177.8(2)
C17 C18 C19 C20 0.4(4)
C18 C19 C20 C21 0.6(4)
C18 C19 C20 C23 -179.2(3)
C19 C20 C21 C22 -0.7(5)
C23 C20 C21 C22 179.2(3)
C18 C17 C22 C21 1.2(4)
S1 C17 C22 C21 -177.9(2)
C20 C21 C22 C17 -0.2(5)
